data_7039853
loop_
_publ_author_name
'Yin, Wenlong'
'Iyer, Abishek K.'
'Lin, Xinsong'
'Li, Chao'
'Yao, Jiyong'
'Mar, Arthur'

_publ_section_title
;
 Quaternary chalcogenides BaRE2In2Ch7 (RE = La-Nd; Ch = S, Se) containing
 InCh5 trigonal bipyramids.
;
_journal_issue 31
_journal_name_full 'Dalton transactions (Cambridge, England : 2003)'
_journal_page_first 12329
_journal_page_last 12337
_journal_paper_doi 10.1039/c6dt02385a
_journal_volume 45
_journal_year 2016
_chemical_formula_structural 'Ba La2 In2 S7'
_chemical_formula_sum 'Ba In2 La2 S7'
_chemical_formula_weight 869.22
_chemical_name_common 'barium lanthanum indium sulfide (1/2/2/7)'
_chemical_name_systematic 'barium lanthanum indium sulfide (1/2/2/7)'
_space_group_crystal_system orthorhombic
_space_group_IT_number 55
_space_group_name_Hall '-P 2 2ab'
_space_group_name_H-M_alt 'P b a m'
_symmetry_space_group_name_Hall '-P 2 2ab'
_symmetry_space_group_name_H-M 'P b a m'
_audit_creation_method SHELXL-2014/7
_cell_angle_alpha 90
_cell_angle_beta 90
_cell_angle_gamma 90
_cell_formula_units_Z 2
_cell_length_a 11.6300(8)
_cell_length_b 12.4202(9)
_cell_length_c 4.0689(3)
_cell_measurement_reflns_used 3299
_cell_measurement_temperature 296(2)
_cell_measurement_theta_max 31.60
_cell_measurement_theta_min 3.28
_cell_volume 587.74(7)
_computing_cell_refinement 'Bruker SAINT 8.34A (Bruker, 2013)'
_computing_data_collection 'Bruker APEX 2 (Bruker, 2008)'
_computing_data_reduction 'Bruker SAINT 8.34A'
_computing_molecular_graphics 'ATOMS 5.1 (Dowty, 1999)'
_computing_publication_material 'SHELXL-2014/7 (Sheldrick, 2014)'
_computing_structure_refinement 'SHELXL-2014/7 (Sheldrick, 2014)'
_computing_structure_solution 'SHELXS-97 (Sheldrick, 2008)'
_diffrn_ambient_temperature 296(2)
_diffrn_measured_fraction_theta_full 1.000
_diffrn_measured_fraction_theta_max 0.994
_diffrn_measurement_device_type 'Bruker PLATFORM/SMART APEX II CCD'
_diffrn_measurement_method '\w and \f scans'
_diffrn_radiation_type MoK\a
_diffrn_radiation_wavelength 0.71073
_diffrn_reflns_av_R_equivalents 0.0515
_diffrn_reflns_av_unetI/netI 0.0287
_diffrn_reflns_Laue_measured_fraction_full 1.000
_diffrn_reflns_Laue_measured_fraction_max 0.994
_diffrn_reflns_limit_h_max 17
_diffrn_reflns_limit_h_min -17
_diffrn_reflns_limit_k_max 19
_diffrn_reflns_limit_k_min -18
_diffrn_reflns_limit_l_max 6
_diffrn_reflns_limit_l_min -6
_diffrn_reflns_number 8324
_diffrn_reflns_point_group_measured_fraction_full 1.000
_diffrn_reflns_point_group_measured_fraction_max 0.994
_diffrn_reflns_theta_full 25.242
_diffrn_reflns_theta_max 33.309
_diffrn_reflns_theta_min 2.399
_diffrn_source 'fine-focus sealed tube'
_exptl_absorpt_coefficient_mu 15.461
_exptl_absorpt_correction_T_max 0.752
_exptl_absorpt_correction_T_min 0.453
_exptl_absorpt_correction_type numerical
_exptl_absorpt_process_details 'SHELXL-2014/7 (Sheldrick, 2014)'
_exptl_crystal_colour black
_exptl_crystal_density_diffrn 4.912
_exptl_crystal_description needle
_exptl_crystal_F_000 760
_exptl_crystal_size_max 0.081
_exptl_crystal_size_mid 0.029
_exptl_crystal_size_min 0.026
_refine_diff_density_max 1.906
_refine_diff_density_min -1.896
_refine_diff_density_rms 0.316
_refine_ls_extinction_coef 0.00098(19)
_refine_ls_extinction_expression Fc^*^=kFc[1+0.001xFc^2^\l^3^/sin(2\q)]^-1/4^
_refine_ls_extinction_method 'SHELXL-2014/7 (Sheldrick 2014)'
_refine_ls_goodness_of_fit_ref 1.104
_refine_ls_hydrogen_treatment undef
_refine_ls_matrix_type full
_refine_ls_number_parameters 40
_refine_ls_number_reflns 1261
_refine_ls_number_restraints 0
_refine_ls_restrained_S_all 1.104
_refine_ls_R_factor_all 0.0341
_refine_ls_R_factor_gt 0.0272
_refine_ls_shift/su_max 0.000
_refine_ls_shift/su_mean 0.000
_refine_ls_structure_factor_coef Fsqd
_refine_ls_weighting_details 'w=1/[\s^2^(Fo^2^)+(0.0213P)^2^+2.8717P] where P=(Fo^2^+2Fc^2^)/3'
_refine_ls_weighting_scheme calc
_refine_ls_wR_factor_gt 0.0563
_refine_ls_wR_factor_ref 0.0584
_reflns_Friedel_coverage 0.000
_reflns_number_gt 1090
_reflns_number_total 1261
_reflns_threshold_expression 'I > 2\s(I)'
_cod_data_source_file c6dt02385a3.cif
_cod_data_source_block pbam
_cod_depositor_comments 'Adding full bibliography for 7039846--7039853.cif.'
_cod_database_code 7039853
_shelx_shelxl_version_number 2014/7
_shelx_space_group_comment
;
The symmetry employed for this shelxl refinement is uniquely defined
by the following loop, which should always be used as a source of
symmetry information in preference to the above space-group names.
They are only intended as comments.
;
_shelx_estimated_absorpt_t_min 0.367
_shelx_estimated_absorpt_t_max 0.689

loop_
_space_group_symop_operation_xyz
'x, y, z'
'-x, -y, z'
'-x+1/2, y+1/2, -z'
'x+1/2, -y+1/2, -z'
'-x, -y, -z'
'x, y, -z'
'x-1/2, -y-1/2, z'
'-x-1/2, y-1/2, z'

loop_
_atom_site_label
_atom_site_type_symbol
_atom_site_fract_x
_atom_site_fract_y
_atom_site_fract_z
_atom_site_U_iso_or_equiv
_atom_site_adp_type
_atom_site_occupancy
_atom_site_site_symmetry_order
_atom_site_calc_flag
_atom_site_refinement_flags_posn
_atom_site_refinement_flags_adp
_atom_site_refinement_flags_occupancy
Ba Ba 0.0000 0.5000 0.5000 0.01715(13) Uani 1 4 d S T P
La La 0.11888(3) 0.14360(3) 0.5000 0.01111(9) Uani 1 2 d S T P
In In 0.28787(4) 0.37759(3) 0.0000 0.01363(11) Uani 1 2 d S T P
S1 S 0.35795(13) 0.28606(12) 0.5000 0.0138(3) Uani 1 2 d S T P
S2 S 0.08293(12) 0.30578(11) 0.0000 0.0123(3) Uani 1 2 d S T P
S3 S 0.28700(12) 0.06262(11) 0.0000 0.0123(3) Uani 1 2 d S T P
S4 S 0.0000 0.0000 0.0000 0.0134(4) Uani 1 4 d S T P

loop_
_atom_site_aniso_label
_atom_site_aniso_U_11
_atom_site_aniso_U_22
_atom_site_aniso_U_33
_atom_site_aniso_U_23
_atom_site_aniso_U_13
_atom_site_aniso_U_12
Ba 0.0168(2) 0.0229(3) 0.0118(2) 0.000 0.000 0.00501(19)
La 0.01296(15) 0.01176(16) 0.00861(15) 0.000 0.000 0.00016(11)
In 0.0162(2) 0.0134(2) 0.01133(18) 0.000 0.000 0.00149(14)
S1 0.0159(6) 0.0157(7) 0.0098(6) 0.000 0.000 0.0018(5)
S2 0.0131(6) 0.0111(6) 0.0127(6) 0.000 0.000 -0.0003(5)
S3 0.0110(6) 0.0108(6) 0.0152(6) 0.000 0.000 -0.0006(5)
S4 0.0145(9) 0.0124(9) 0.0133(9) 0.000 0.000 -0.0032(7)

loop_
_atom_type_symbol
_atom_type_description
_atom_type_scat_dispersion_real
_atom_type_scat_dispersion_imag
_atom_type_scat_source
S S 0.1246 0.1234 'International Tables Vol C Tables 4.2.6.8 and 6.1.1.4'
In In -0.7276 1.3100 'International Tables Vol C Tables 4.2.6.8 and 6.1.1.4'
Ba Ba -0.3244 2.2819 'International Tables Vol C Tables 4.2.6.8 and 6.1.1.4'
La La -0.2871 2.4523 'International Tables Vol C Tables 4.2.6.8 and 6.1.1.4'

loop_
_geom_angle_atom_site_label_1
_geom_angle_atom_site_label_2
_geom_angle_atom_site_label_3
_geom_angle
_geom_angle_site_symmetry_1
_geom_angle_site_symmetry_3
S3 Ba S3 180.0 7_565 3_556
S3 Ba S3 76.16(3) 7_565 7_566
S3 Ba S3 103.84(3) 3_556 7_566
S3 Ba S3 103.84(3) 7_565 3
S3 Ba S3 76.16(3) 3_556 3
S3 Ba S3 180.0 7_566 3
S3 Ba S2 109.46(3) 7_565 5_566
S3 Ba S2 70.54(3) 3_556 5_566
S3 Ba S2 64.70(3) 7_566 5_566
S3 Ba S2 115.30(3) 3 5_566
S3 Ba S2 115.30(3) 7_565 1_556
S3 Ba S2 64.70(3) 3_556 1_556
S3 Ba S2 70.54(3) 7_566 1_556
S3 Ba S2 109.46(3) 3 1_556
S2 Ba S2 103.87(3) 5_566 1_556
S3 Ba S2 64.70(3) 7_565 5_565
S3 Ba S2 115.30(3) 3_556 5_565
S3 Ba S2 109.46(3) 7_566 5_565
S3 Ba S2 70.54(3) 3 5_565
S2 Ba S2 76.13(3) 5_566 5_565
S2 Ba S2 180.0 1_556 5_565
S3 Ba S2 70.54(3) 7_565 .
S3 Ba S2 109.46(3) 3_556 .
S3 Ba S2 115.30(3) 7_566 .
S3 Ba S2 64.70(3) 3 .
S2 Ba S2 180.0 5_566 .
S2 Ba S2 76.13(3) 1_556 .
S2 Ba S2 103.87(3) 5_565 .
S3 Ba Ba 128.080(15) 7_565 1_556
S3 Ba Ba 51.920(15) 3_556 1_556
S3 Ba Ba 51.920(15) 7_566 1_556
S3 Ba Ba 128.080(15) 3 1_556
S2 Ba Ba 51.935(15) 5_566 1_556
S2 Ba Ba 51.935(15) 1_556 1_556
S2 Ba Ba 128.065(15) 5_565 1_556
S2 Ba Ba 128.065(15) . 1_556
S3 Ba Ba 51.920(15) 7_565 1_554
S3 Ba Ba 128.080(15) 3_556 1_554
S3 Ba Ba 128.080(15) 7_566 1_554
S3 Ba Ba 51.920(15) 3 1_554
S2 Ba Ba 128.065(15) 5_566 1_554
S2 Ba Ba 128.065(15) 1_556 1_554
S2 Ba Ba 51.935(15) 5_565 1_554
S2 Ba Ba 51.935(15) . 1_554
Ba Ba Ba 180.0 1_556 1_554
S2 La S2 89.36(4) . 1_556
S2 La S3 143.67(4) . 1_556
S2 La S3 81.40(3) 1_556 1_556
S2 La S3 81.40(3) . .
S2 La S3 143.67(4) 1_556 .
S3 La S3 85.56(4) 1_556 .
S2 La S4 82.65(2) . .
S2 La S4 144.46(3) 1_556 .
S3 La S4 123.69(3) 1_556 .
S3 La S4 69.22(2) . .
S2 La S4 144.46(3) . 1_556
S2 La S4 82.65(2) 1_556 1_556
S3 La S4 69.22(2) 1_556 1_556
S3 La S4 123.69(3) . 1_556
S4 La S4 84.070(10) . 1_556
S2 La S1 70.64(3) . 7_565
S2 La S1 70.64(3) 1_556 7_565
S3 La S1 136.06(2) 1_556 7_565
S3 La S1 136.06(2) . 7_565
S4 La S1 74.04(2) . 7_565
S4 La S1 74.04(2) 1_556 7_565
S2 La S1 75.41(3) . .
S2 La S1 75.41(3) 1_556 .
S3 La S1 68.26(3) 1_556 .
S3 La S1 68.26(3) . .
S4 La S1 134.352(11) . .
S4 La S1 134.352(11) 1_556 .
S1 La S1 131.469(14) 7_565 .
S2 La La 134.68(2) . 1_556
S2 La La 45.32(2) 1_556 1_556
S3 La La 47.222(19) 1_556 1_556
S3 La La 132.778(19) . 1_556
S4 La La 132.034(5) . 1_556
S4 La La 47.965(5) 1_556 1_556
S1 La La 90.0 7_565 1_556
S1 La La 90.0 . 1_556
S2 La La 45.32(2) . 1_554
S2 La La 134.68(2) 1_556 1_554
S3 La La 132.778(19) 1_556 1_554
S3 La La 47.222(19) . 1_554
S4 La La 47.965(5) . 1_554
S4 La La 132.034(5) 1_556 1_554
S1 La La 90.0 7_565 1_554
S1 La La 90.0 . 1_554
La La La 180.0 1_556 1_554
S3 In S1 123.20(3) 3 1_554
S3 In S1 123.20(3) 3 .
S1 In S1 110.98(6) 1_554 .
S3 In S2 89.76(5) 3 .
S1 In S2 98.50(4) 1_554 .
S1 In S2 98.50(4) . .
S3 In S4 79.11(3) 3 3
S1 In S4 87.74(4) 1_554 3
S1 In S4 87.74(4) . 3
S2 In S4 168.87(4) . 3
In S1 In 110.98(6) . 1_556
In S1 La 100.94(4) . 7_665
In S1 La 100.94(4) 1_556 7_665
In S1 La 88.21(4) . .
In S1 La 88.21(4) 1_556 .
La S1 La 163.59(5) 7_665 .
In S2 La 96.24(4) . .
In S2 La 96.24(4) . 1_554
La S2 La 89.36(4) . 1_554
In S2 Ba 91.01(4) . .
La S2 Ba 96.757(9) . .
La S2 Ba 169.97(5) 1_554 .
In S2 Ba 91.01(4) . 1_554
La S2 Ba 169.97(5) . 1_554
La S2 Ba 96.757(9) 1_554 1_554
Ba S2 Ba 76.13(3) . 1_554
In S3 La 94.75(4) 3_545 .
In S3 La 94.74(4) 3_545 1_554
La S3 La 85.56(4) . 1_554
In S3 Ba 92.61(4) 3_545 3_546
La S3 Ba 98.654(9) . 3_546
La S3 Ba 171.20(5) 1_554 3_546
In S3 Ba 92.61(4) 3_545 3_545
La S3 Ba 171.20(5) . 3_545
La S3 Ba 98.654(8) 1_554 3_545
Ba S3 Ba 76.16(3) 3_546 3_545
In S4 In 180.000(17) 7_565 3_545
In S4 La 85.445(9) 7_565 5
In S4 La 94.555(9) 3_545 5
In S4 La 94.555(9) 7_565 1_554
In S4 La 85.445(9) 3_545 1_554
La S4 La 95.929(10) 5 1_554
In S4 La 85.445(9) 7_565 5_556
In S4 La 94.555(9) 3_545 5_556
La S4 La 84.071(10) 5 5_556
La S4 La 180.000(10) 1_554 5_556
In S4 La 94.555(9) 7_565 .
In S4 La 85.445(9) 3_545 .
La S4 La 180.0 5 .
La S4 La 84.070(10) 1_554 .
La S4 La 95.930(10) 5_556 .

loop_
_geom_bond_atom_site_label_1
_geom_bond_atom_site_label_2
_geom_bond_distance
_geom_bond_site_symmetry_2
Ba S3 3.2986(11) 7_565
Ba S3 3.2986(11) 3_556
Ba S3 3.2986(11) 7_566
Ba S3 3.2986(11) 3
Ba S2 3.2997(11) 5_566
Ba S2 3.2997(11) 1_556
Ba S2 3.2997(11) 5_565
Ba S2 3.2997(11) .
Ba Ba 4.0689(3) 1_556
Ba Ba 4.0689(3) 1_554
La S2 2.8933(10) .
La S2 2.8933(10) 1_556
La S3 2.9955(10) 1_556
La S3 2.9955(10) .
La S4 3.0384(3) .
La S4 3.0384(3) 1_556
La S1 3.1579(16) 7_565
La S1 3.2956(16) .
La La 4.0689(3) 1_556
La La 4.0689(3) 1_554
In S3 2.4576(15) 3
In S1 2.4689(9) 1_554
In S1 2.4689(9) .
In S2 2.5449(15) .
In S4 2.8979(5) 3
S1 In 2.4689(9) 1_556
S1 La 3.1579(16) 7_665
S2 La 2.8933(10) 1_554
S2 Ba 3.2997(11) 1_554
S3 In 2.4576(15) 3_545
S3 La 2.9955(10) 1_554
S3 Ba 3.2986(11) 3_546
S3 Ba 3.2986(11) 3_545
S4 In 2.8979(5) 7_565
S4 In 2.8979(5) 3_545
S4 La 3.0384(3) 5
S4 La 3.0384(3) 1_554
S4 La 3.0384(3) 5_556
